data_2235688
loop_
_publ_author_name
'Nie, Xue'
'Qu, Jing-Nian'

_publ_section_title
;
 Poly[[aqua[\m~5~-5-(isonicotinamido)isophthalato][\m~4~-5-(isonicotinamido)isophthalato]holmium(III)silver(I)]
 dihydrate]
;
_journal_coeditor_code XU5562
_journal_issue 7
_journal_name_full 'Acta Crystallographica Section E'
_journal_page_first m1004
_journal_page_last m1005
_journal_paper_doi 10.1107/S1600536812028620
_journal_volume 68
_journal_year 2012
_chemical_formula_iupac '[Ag Ho (C14 H8 N2 O5)2 (H2 O)], 2H2 O'
_chemical_formula_moiety 'C28 H18 Ag Ho N4 O11, 2(H2 O)'
_chemical_formula_sum 'C28 H22 Ag Ho N4 O13'
_chemical_formula_weight 895.30
_chemical_name_systematic
;
Poly[[aqua[\m~5~-5-(isonicotinamido)isophthalato][\m~4~-5-
(isonicotinamido)isophthalato]holmium(III)silver(I)] dihydrate]
;
_space_group_IT_number 2
_symmetry_cell_setting triclinic
_symmetry_space_group_name_Hall '-P 1'
_symmetry_space_group_name_H-M 'P -1'
_atom_sites_solution_hydrogens geom
_atom_sites_solution_primary direct
_atom_sites_solution_secondary difmap
_audit_creation_method SHELXL-97
_cell_angle_alpha 73.914(2)
_cell_angle_beta 70.6710(10)
_cell_angle_gamma 83.965(2)
_cell_formula_units_Z 2
_cell_length_a 9.8343(13)
_cell_length_b 11.3087(15)
_cell_length_c 13.723(2)
_cell_measurement_reflns_used 3132
_cell_measurement_temperature 291(2)
_cell_measurement_theta_max 25.31
_cell_measurement_theta_min 2.12
_cell_volume 1383.6(3)
_computing_cell_refinement 'SAINT (Bruker, 2007)'
_computing_data_collection 'APEX2 (Bruker, 2007)'
_computing_data_reduction 'SAINT (Bruker, 2007)'
_computing_molecular_graphics 'SHELXTL (Sheldrick, 2008)'
_computing_publication_material 'SHELXTL (Sheldrick, 2008)'
_computing_structure_refinement 'SHELXTL (Sheldrick, 2008)'
_computing_structure_solution 'SHELXTL (Sheldrick, 2008)'
_diffrn_ambient_temperature 291(2)
_diffrn_measured_fraction_theta_full 0.971
_diffrn_measured_fraction_theta_max 0.971
_diffrn_measurement_device_type 'Bruker SMART APEXII CCD'
_diffrn_measurement_method '\f and \w scans'
_diffrn_radiation_monochromator graphite
_diffrn_radiation_source 'sealed tube'
_diffrn_radiation_type MoK\a
_diffrn_radiation_wavelength 0.71073
_diffrn_reflns_av_R_equivalents 0.0243
_diffrn_reflns_av_sigmaI/netI 0.0457
_diffrn_reflns_limit_h_max 10
_diffrn_reflns_limit_h_min -12
_diffrn_reflns_limit_k_max 12
_diffrn_reflns_limit_k_min -13
_diffrn_reflns_limit_l_max 12
_diffrn_reflns_limit_l_min -16
_diffrn_reflns_number 7445
_diffrn_reflns_theta_full 26.00
_diffrn_reflns_theta_max 26.00
_diffrn_reflns_theta_min 2.14
_exptl_absorpt_coefficient_mu 3.628
_exptl_absorpt_correction_T_max 0.7130
_exptl_absorpt_correction_T_min 0.5307
_exptl_absorpt_correction_type multi-scan
_exptl_absorpt_process_details '(SADABS; Bruker, 2001)'
_exptl_crystal_colour colorless
_exptl_crystal_density_diffrn 2.149
_exptl_crystal_density_method 'not measured'
_exptl_crystal_description block
_exptl_crystal_F_000 872
_exptl_crystal_size_max 0.20
_exptl_crystal_size_mid 0.16
_exptl_crystal_size_min 0.10
_refine_diff_density_max 1.371
_refine_diff_density_min -1.555
_refine_ls_extinction_method none
_refine_ls_goodness_of_fit_ref 1.029
_refine_ls_hydrogen_treatment constr
_refine_ls_matrix_type full
_refine_ls_number_parameters 424
_refine_ls_number_reflns 5273
_refine_ls_number_restraints 2
_refine_ls_restrained_S_all 1.030
_refine_ls_R_factor_all 0.0533
_refine_ls_R_factor_gt 0.0397
_refine_ls_shift/su_max 0.000
_refine_ls_shift/su_mean 0.000
_refine_ls_structure_factor_coef Fsqd
_refine_ls_weighting_details 'calc w=1/[\s^2^(Fo^2^)+(0.065P)^2^+1.99P] where P=(Fo^2^+2Fc^2^)/3'
_refine_ls_weighting_scheme calc
_refine_ls_wR_factor_gt 0.0979
_refine_ls_wR_factor_ref 0.1036
_reflns_number_gt 4177
_reflns_number_total 5273
_reflns_threshold_expression I>2sigma(I)
_cod_data_source_file xu5562.cif
_cod_data_source_block I
_cod_database_code 2235688
_cod_database_fobs_code 2235688

loop_
_symmetry_equiv_pos_as_xyz
'x, y, z'
'-x, -y, -z'

loop_
_atom_site_type_symbol
_atom_site_label
_atom_site_fract_x
_atom_site_fract_y
_atom_site_fract_z
_atom_site_U_iso_or_equiv
_atom_site_adp_type
_atom_site_calc_flag
_atom_site_refinement_flags
_atom_site_occupancy
_atom_site_symmetry_multiplicity
Ag Ag1 1.04960(5) 1.30998(4) 0.01447(3) 0.02214(13) Uani d . 1 1
N N1 0.1196(5) 0.3945(5) 1.8413(4) 0.0258(12) Uani d . 1 1
C C1 0.3868(7) 0.7756(6) 1.0898(5) 0.0294(14) Uani d . 1 1
C C2 0.3587(7) 0.6471(6) 1.1524(5) 0.0251(13) Uani d . 1 1
C C3 0.3163(8) 0.6261(6) 1.2659(6) 0.0308(15) Uani d . 1 1
H H3 0.3088 0.6906 1.2974 0.037 Uiso calc R 1 1
C C4 0.2868(7) 0.5064(6) 1.3275(5) 0.0270(14) Uani d . 1 1
C C5 0.2826(7) 0.4137(7) 1.2831(6) 0.0300(15) Uani d . 1 1
H H5 0.2614 0.3345 1.3269 0.036 Uiso calc R 1 1
C C6 0.3089(7) 0.4344(6) 1.1751(5) 0.0275(14) Uani d . 1 1
C C7 0.3509(7) 0.5518(6) 1.1080(6) 0.0287(15) Uani d . 1 1
H H7 0.3734 0.5662 1.0344 0.034 Uiso calc R 1 1
C C8 0.2794(7) 0.3470(6) 1.1205(5) 0.0236(13) Uani d . 1 1
C C9 0.2932(7) 0.5305(6) 1.4989(4) 0.0264(14) Uani d D 1 1
C C10 0.2362(6) 0.4795(5) 1.6187(4) 0.0205(12) Uani d D 1 1
C C11 0.3136(7) 0.4793(6) 1.6833(5) 0.0261(13) Uani d . 1 1
H H11 0.4068 0.5096 1.6541 0.031 Uiso calc R 1 1
C C12 0.2550(8) 0.4341(6) 1.7940(5) 0.0289(14) Uani d . 1 1
H H12 0.3125 0.4313 1.8364 0.035 Uiso calc R 1 1
C C13 0.0468(8) 0.3953(6) 1.7772(5) 0.0292(14) Uani d . 1 1
H H13 -0.0463 0.3649 1.8087 0.035 Uiso calc R 1 1
C C14 0.0931(7) 0.4361(7) 1.6693(5) 0.0317(15) Uani d . 1 1
H H14 0.0329 0.4357 1.6295 0.038 Uiso calc R 1 1
C C15 0.3121(8) 1.0833(6) 0.9041(5) 0.0316(15) Uani d . 1 1
C C16 0.2768(8) 1.1040(6) 0.8032(5) 0.0293(14) Uani d . 1 1
C C17 0.1427(7) 1.0716(7) 0.8095(5) 0.0309(15) Uani d . 1 1
H H17 0.0730 1.0425 0.8752 0.037 Uiso calc R 1 1
C C18 0.1136(7) 1.0844(7) 0.7096(5) 0.0281(14) Uani d U 1 1
C C19 0.2151(8) 1.1266(6) 0.6153(5) 0.0282(14) Uani d U 1 1
H H19 0.1951 1.1397 0.5515 0.034 Uiso calc R 1 1
C C20 0.3512(7) 1.1504(6) 0.6155(5) 0.0259(14) Uani d . 1 1
C C21 0.3801(6) 1.1449(6) 0.7074(5) 0.0211(12) Uani d . 1 1
H H21 0.4693 1.1688 0.7046 0.025 Uiso calc R 1 1
C C22 -0.0289(7) 1.0459(5) 0.7172(5) 0.0238(13) Uani d . 1 1
C C23 0.4874(7) 1.1543(6) 0.4272(5) 0.0263(14) Uani d . 1 1
C C24 0.6258(7) 1.1979(6) 0.3365(5) 0.0261(13) Uani d . 1 1
C C25 0.6156(7) 1.2202(6) 0.2338(5) 0.0245(13) Uani d . 1 1
H H25 0.5284 1.2121 0.2238 0.029 Uiso calc R 1 1
C C26 0.7390(7) 1.2549(6) 0.1470(6) 0.0292(14) Uani d . 1 1
H H26 0.7324 1.2708 0.0785 0.035 Uiso calc R 1 1
C C27 0.8703(7) 1.2411(7) 0.2579(5) 0.0287(14) Uani d . 1 1
H H27 0.9591 1.2431 0.2677 0.034 Uiso calc R 1 1
C C28 0.7498(7) 1.2132(6) 0.3449(5) 0.0276(14) Uani d . 1 1
H H28 0.7569 1.2049 0.4123 0.033 Uiso calc R 1 1
Ho Ho1 0.34584(3) 1.06199(3) 1.10929(2) 0.02108(10) Uani d . 1 1
N N2 0.2485(7) 0.4741(6) 1.4411(5) 0.0308(13) Uani d . 1 1
H H2 0.1916 0.4130 1.4757 0.037 Uiso calc R 1 1
N N3 0.8624(6) 1.2658(6) 0.1574(4) 0.0304(13) Uani d . 1 1
N N4 0.4619(6) 1.1984(5) 0.5160(4) 0.0255(11) Uani d . 1 1
H H4 0.5143 1.2571 0.5118 0.031 Uiso calc R 1 1
O O1 0.2805(5) 0.2273(4) 1.1729(4) 0.0288(10) Uani d . 1 1
O O2 0.2510(5) 0.3806(5) 1.0383(4) 0.0331(11) Uani d . 1 1
O O3 0.4852(5) 0.7904(4) 1.0006(4) 0.0266(10) Uani d . 1 1
O O4 0.3161(5) 0.8618(4) 1.1245(3) 0.0243(9) Uani d . 1 1
O O5 0.3783(5) 0.6113(5) 1.4626(4) 0.0315(11) Uani d . 1 1
O O6 0.2220(5) 1.1194(5) 0.9793(4) 0.0299(10) Uani d . 1 1
O O7 0.4297(5) 1.0367(4) 0.9108(4) 0.0260(10) Uani d . 1 1
O O8 -0.1050(5) 0.9720(4) 0.8033(4) 0.0262(10) Uani d . 1 1
O O9 -0.0714(5) 1.0863(5) 0.6377(4) 0.0326(11) Uani d . 1 1
O O10 0.4053(6) 1.0890(5) 0.4210(3) 0.0355(12) Uani d . 1 1
O O1W 0.3331(5) 0.9853(5) 1.2887(4) 0.0379(12) Uani d . 1 1
H H1X 0.2912 0.9176 1.3251 0.045 Uiso d R 1 1
H H1Y 0.3707 1.0249 1.3174 0.045 Uiso d R 1 1
O O2W 0.0736(6) 0.1475(5) 0.3881(5) 0.0429(13) Uani d . 1 1
H H2X 0.0917 0.1841 0.4287 0.052 Uiso d R 1 1
H H2Y 0.1332 0.0882 0.3796 0.052 Uiso d R 1 1
O O3W 0.9981(5) 0.3256(4) 0.5043(4) 0.0349(12) Uani d . 1 1
H H3X 0.9205 0.3620 0.4971 0.042 Uiso d R 1 1
H H3Y 0.9858 0.2911 0.5700 0.042 Uiso d R 1 1

loop_
_atom_site_aniso_label
_atom_site_aniso_U_11
_atom_site_aniso_U_22
_atom_site_aniso_U_33
_atom_site_aniso_U_12
_atom_site_aniso_U_13
_atom_site_aniso_U_23
Ag1 0.0179(2) 0.0271(3) 0.0160(2) -0.00653(18) 0.00087(17) -0.00215(18)
N1 0.015(2) 0.039(3) 0.021(3) -0.007(2) 0.006(2) -0.015(2)
C1 0.024(3) 0.031(4) 0.027(3) -0.012(3) 0.002(3) -0.005(3)
C2 0.030(3) 0.018(3) 0.022(3) 0.004(2) -0.006(3) -0.003(2)
C3 0.044(4) 0.010(3) 0.034(4) -0.010(3) -0.008(3) -0.001(3)
C4 0.030(3) 0.034(4) 0.014(3) -0.012(3) -0.006(3) 0.001(3)
C5 0.016(3) 0.033(4) 0.034(4) -0.012(3) 0.002(3) -0.005(3)
C6 0.035(4) 0.027(4) 0.017(3) -0.005(3) -0.003(3) -0.005(3)
C7 0.024(3) 0.015(3) 0.036(4) 0.002(2) -0.003(3) 0.002(3)
C8 0.020(3) 0.027(3) 0.018(3) -0.004(2) -0.002(2) -0.001(2)
C9 0.030(3) 0.026(3) 0.030(3) -0.006(3) -0.012(3) -0.013(3)
C10 0.026(3) 0.012(3) 0.026(3) -0.007(2) -0.007(3) -0.005(2)
C11 0.030(3) 0.019(3) 0.025(3) -0.008(2) -0.004(3) -0.001(2)
C12 0.037(4) 0.026(3) 0.020(3) -0.005(3) -0.007(3) -0.002(3)
C13 0.033(4) 0.033(4) 0.023(3) -0.008(3) -0.010(3) -0.005(3)
C14 0.023(3) 0.044(4) 0.023(3) -0.011(3) 0.002(3) -0.008(3)
C15 0.031(4) 0.025(4) 0.024(3) -0.008(3) 0.004(3) 0.004(3)
C16 0.039(4) 0.024(3) 0.020(3) 0.005(3) -0.012(3) 0.003(2)
C17 0.016(3) 0.053(5) 0.018(3) -0.003(3) 0.002(2) -0.007(3)
C18 0.014(3) 0.039(4) 0.026(3) -0.007(3) 0.003(2) -0.006(3)
C19 0.045(4) 0.018(3) 0.027(3) -0.007(3) -0.018(3) -0.003(2)
C20 0.020(3) 0.020(3) 0.032(3) 0.009(2) -0.004(3) -0.007(3)
C21 0.018(3) 0.021(3) 0.029(3) -0.002(2) -0.013(2) -0.005(2)
C22 0.020(3) 0.011(3) 0.034(3) -0.001(2) -0.001(3) -0.006(2)
C23 0.031(3) 0.026(3) 0.020(3) -0.009(3) 0.000(3) -0.009(3)
C24 0.029(3) 0.019(3) 0.028(3) 0.000(2) -0.003(3) -0.007(3)
C25 0.023(3) 0.017(3) 0.032(3) 0.005(2) -0.009(3) -0.006(2)
C26 0.026(3) 0.024(3) 0.028(3) -0.002(3) 0.000(3) -0.001(3)
C27 0.020(3) 0.041(4) 0.024(3) -0.004(3) -0.003(3) -0.009(3)
C28 0.032(4) 0.019(3) 0.024(3) -0.003(3) 0.001(3) -0.005(2)
Ho1 0.01787(16) 0.02171(16) 0.01800(15) -0.00186(10) -0.00121(11) -0.00102(10)
N2 0.037(3) 0.033(3) 0.024(3) -0.008(3) -0.003(2) -0.015(2)
N3 0.030(3) 0.039(3) 0.016(3) -0.006(2) 0.001(2) -0.003(2)
N4 0.029(3) 0.027(3) 0.014(2) -0.012(2) 0.001(2) 0.000(2)
O1 0.030(2) 0.027(2) 0.020(2) 0.0043(19) -0.0004(19) -0.0024(18)
O2 0.031(3) 0.046(3) 0.030(3) -0.003(2) -0.012(2) -0.018(2)
O3 0.025(2) 0.021(2) 0.025(2) 0.0010(18) -0.0009(19) 0.0004(17)
O4 0.021(2) 0.023(2) 0.020(2) -0.0115(18) 0.0050(17) -0.0019(17)
O5 0.031(3) 0.034(3) 0.030(3) -0.010(2) -0.009(2) -0.007(2)
O6 0.028(2) 0.045(3) 0.020(2) 0.010(2) -0.0083(19) -0.016(2)
O7 0.020(2) 0.019(2) 0.029(2) 0.0000(17) 0.0020(18) -0.0033(18)
O8 0.018(2) 0.030(2) 0.025(2) -0.0024(18) -0.0029(18) -0.0022(19)
O9 0.033(3) 0.037(3) 0.018(2) -0.010(2) -0.0044(19) 0.0075(19)
O10 0.044(3) 0.048(3) 0.014(2) -0.028(3) 0.004(2) -0.012(2)
O1W 0.030(3) 0.054(3) 0.027(3) -0.002(2) -0.007(2) -0.007(2)
O2W 0.046(3) 0.032(3) 0.044(3) -0.015(2) -0.016(3) 0.006(2)
O3W 0.033(3) 0.029(3) 0.037(3) -0.010(2) -0.012(2) 0.006(2)

loop_
_atom_type_symbol
_atom_type_description
_atom_type_scat_dispersion_real
_atom_type_scat_dispersion_imag
_atom_type_scat_source
C C 0.0033 0.0016 'International Tables Vol C Tables 4.2.6.8 and 6.1.1.4'
H H 0.0000 0.0000 'International Tables Vol C Tables 4.2.6.8 and 6.1.1.4'
N N 0.0061 0.0033 'International Tables Vol C Tables 4.2.6.8 and 6.1.1.4'
O O 0.0106 0.0060 'International Tables Vol C Tables 4.2.6.8 and 6.1.1.4'
Ag Ag -0.8971 1.1015 'International Tables Vol C Tables 4.2.6.8 and 6.1.1.4'
Ho Ho -0.2175 4.6783 'International Tables Vol C Tables 4.2.6.8 and 6.1.1.4'

loop_
_geom_angle_atom_site_label_1
_geom_angle_atom_site_label_2
_geom_angle_atom_site_label_3
_geom_angle_site_symmetry_1
_geom_angle_site_symmetry_3
_geom_angle
N3 Ag1 N1 . 1_663 144.2(2)
N3 Ag1 O2 . 1_664 115.2(2)
N1 Ag1 O2 1_663 1_664 93.50(18)
C13 N1 C12 . . 115.7(6)
C13 N1 Ag1 . 1_447 125.4(4)
C12 N1 Ag1 . 1_447 118.3(4)
O4 C1 O3 . . 123.9(6)
O4 C1 C2 . . 120.8(6)
O3 C1 C2 . . 115.3(6)
C7 C2 C3 . . 119.8(6)
C7 C2 C1 . . 123.4(6)
C3 C2 C1 . . 116.1(6)
C4 C3 C2 . . 117.7(6)
C4 C3 H3 . . 121.2
C2 C3 H3 . . 121.2
C5 C4 C3 . . 121.5(6)
C5 C4 N2 . . 115.8(6)
C3 C4 N2 . . 122.5(6)
C4 C5 C6 . . 121.5(6)
C4 C5 H5 . . 119.3
C6 C5 H5 . . 119.3
C5 C6 C7 . . 119.3(6)
C5 C6 C8 . . 125.9(6)
C7 C6 C8 . . 114.3(6)
C2 C7 C6 . . 119.6(6)
C2 C7 H7 . . 120.2
C6 C7 H7 . . 120.2
O2 C8 O1 . . 122.1(6)
O2 C8 C6 . . 122.9(6)
O1 C8 C6 . . 114.9(5)
O5 C9 N2 . . 124.8(5)
O5 C9 C10 . . 119.3(5)
N2 C9 C10 . . 115.8(5)
C11 C10 C14 . . 116.5(5)
C11 C10 C9 . . 122.5(5)
C14 C10 C9 . . 120.9(5)
C10 C11 C12 . . 120.5(6)
C10 C11 H11 . . 119.7
C12 C11 H11 . . 119.7
N1 C12 C11 . . 122.7(6)
N1 C12 H12 . . 118.7
C11 C12 H12 . . 118.7
N1 C13 C14 . . 126.5(7)
N1 C13 H13 . . 116.8
C14 C13 H13 . . 116.8
C13 C14 C10 . . 118.1(6)
C13 C14 H14 . . 121.0
C10 C14 H14 . . 121.0
O7 C15 O6 . . 121.8(7)
O7 C15 C16 . . 120.5(6)
O6 C15 C16 . . 117.7(7)
O7 C15 Ho1 . . 67.1(4)
O6 C15 Ho1 . . 54.7(4)
C16 C15 Ho1 . . 172.3(5)
C21 C16 C17 . . 121.6(6)
C21 C16 C15 . . 119.8(6)
C17 C16 C15 . . 118.4(6)
C16 C17 C18 . . 117.6(6)
C16 C17 H17 . . 121.2
C18 C17 H17 . . 121.2
C19 C18 C17 . . 120.6(6)
C19 C18 C22 . . 122.2(6)
C17 C18 C22 . . 117.2(6)
C18 C19 C20 . . 118.4(6)
C18 C19 H19 . . 120.8
C20 C19 H19 . . 120.8
C21 C20 C19 . . 122.4(6)
C21 C20 N4 . . 117.1(6)
C19 C20 N4 . . 120.0(6)
C16 C21 C20 . . 119.2(6)
C16 C21 H21 . . 120.4
C20 C21 H21 . . 120.4
O9 C22 O8 . . 121.9(6)
O9 C22 C18 . . 117.9(6)
O8 C22 C18 . . 120.3(6)
O10 C23 N4 . . 122.2(6)
O10 C23 C24 . . 122.3(6)
N4 C23 C24 . . 115.5(6)
C28 C24 C25 . . 117.7(6)
C28 C24 C23 . . 127.3(6)
C25 C24 C23 . . 115.0(6)
C26 C25 C24 . . 118.3(6)
C26 C25 H25 . . 120.8
C24 C25 H25 . . 120.8
N3 C26 C25 . . 122.8(7)
N3 C26 H26 . . 118.6
C25 C26 H26 . . 118.6
N3 C27 C28 . . 120.9(6)
N3 C27 H27 . . 119.5
C28 C27 H27 . . 119.5
C24 C28 C27 . . 122.2(7)
C24 C28 H28 . . 118.9
C27 C28 H28 . . 118.9
O1 Ho1 O4 1_565 . 149.70(16)
O1 Ho1 O8 1_565 2_577 78.68(18)
O4 Ho1 O8 . 2_577 75.05(16)
O1 Ho1 O3 1_565 2_677 74.53(17)
O4 Ho1 O3 . 2_677 135.51(16)
O8 Ho1 O3 2_577 2_677 144.42(16)
O1 Ho1 O7 1_565 2_677 124.68(18)
O4 Ho1 O7 . 2_677 72.06(16)
O8 Ho1 O7 2_577 2_677 141.58(16)
O3 Ho1 O7 2_677 2_677 73.90(16)
O1 Ho1 O1W 1_565 . 77.24(18)
O4 Ho1 O1W . . 82.04(18)
O8 Ho1 O1W 2_577 . 76.21(17)
O3 Ho1 O1W 2_677 . 119.05(18)
O7 Ho1 O1W 2_677 . 80.08(17)
O1 Ho1 O6 1_565 . 96.32(17)
O4 Ho1 O6 . . 89.69(17)
O8 Ho1 O6 2_577 . 71.91(16)
O3 Ho1 O6 2_677 . 88.12(17)
O7 Ho1 O6 2_677 . 126.46(16)
O1W Ho1 O6 . . 148.13(17)
O1 Ho1 O7 1_565 . 131.53(15)
O4 Ho1 O7 . . 73.93(14)
O8 Ho1 O7 2_577 . 113.37(15)
O3 Ho1 O7 2_677 . 70.57(16)
O7 Ho1 O7 2_677 . 75.75(17)
O1W Ho1 O7 . . 150.06(17)
O6 Ho1 O7 . . 50.74(15)
O1 Ho1 C15 1_565 . 115.62(19)
O4 Ho1 C15 . . 80.58(18)
O8 Ho1 C15 2_577 . 92.40(18)
O3 Ho1 C15 2_677 . 78.82(18)
O7 Ho1 C15 2_677 . 101.17(19)
O1W Ho1 C15 . . 161.2(2)
O6 Ho1 C15 . . 25.30(18)
O7 Ho1 C15 . . 25.45(17)
O1 Ho1 Ho1 1_565 2_677 141.56(12)
O4 Ho1 Ho1 . 2_677 68.37(11)
O8 Ho1 Ho1 2_577 2_677 136.93(12)
O3 Ho1 Ho1 2_677 2_677 67.16(12)
O7 Ho1 Ho1 2_677 2_677 40.79(12)
O1W Ho1 Ho1 . 2_677 118.83(13)
O6 Ho1 Ho1 . 2_677 85.69(11)
O7 Ho1 Ho1 . 2_677 34.96(10)
C15 Ho1 Ho1 . 2_677 60.39(15)
C9 N2 C4 . . 125.9(6)
C9 N2 H2 . . 117.1
C4 N2 H2 . . 117.1
C26 N3 C27 . . 117.8(6)
C26 N3 Ag1 . . 118.9(5)
C27 N3 Ag1 . . 123.2(5)
C23 N4 C20 . . 122.8(6)
C23 N4 H4 . . 118.6
C20 N4 H4 . . 118.6
C8 O1 Ho1 . 1_545 129.9(4)
C8 O2 Ag1 . 1_446 123.1(5)
C1 O3 Ho1 . 2_677 137.0(4)
C1 O4 Ho1 . . 138.4(4)
C15 O6 Ho1 . . 100.0(4)
C15 O7 Ho1 . 2_677 167.9(5)
C15 O7 Ho1 . . 87.5(4)
Ho1 O7 Ho1 2_677 . 104.25(17)
C22 O8 Ho1 . 2_577 136.1(4)
Ho1 O1W H1X . . 120.0
Ho1 O1W H1Y . . 120.0
H1X O1W H1Y . . 120.0
H2X O2W H2Y . . 109.5
H3X O3W H3Y . . 109.5

loop_
_geom_bond_atom_site_label_1
_geom_bond_atom_site_label_2
_geom_bond_site_symmetry_2
_geom_bond_distance
Ag1 N3 . 2.178(5)
Ag1 N1 1_663 2.198(5)
Ag1 O2 1_664 2.361(5)
N1 C13 . 1.304(8)
N1 C12 . 1.337(9)
N1 Ag1 1_447 2.198(5)
C1 O4 . 1.248(9)
C1 O3 . 1.265(8)
C1 C2 . 1.469(9)
C2 C7 . 1.396(10)
C2 C3 . 1.430(10)
C3 C4 . 1.385(9)
C3 H3 . 0.9300
C4 C5 . 1.360(10)
C4 N2 . 1.425(8)
C5 C6 . 1.373(10)
C5 H5 . 0.9300
C6 C7 . 1.402(9)
C6 C8 . 1.496(9)
C7 H7 . 0.9300
C8 O2 . 1.201(8)
C8 O1 . 1.347(8)
C9 O5 . 1.190(7)
C9 N2 . 1.342(8)
C9 C10 . 1.5102(11)
C10 C11 . 1.347(9)
C10 C14 . 1.418(9)
C11 C12 . 1.397(9)
C11 H11 . 0.9300
C12 H12 . 0.9300
C13 C14 . 1.353(9)
C13 H13 . 0.9300
C14 H14 . 0.9300
C15 O7 . 1.241(9)
C15 O6 . 1.252(9)
C15 C16 . 1.488(10)
C15 Ho1 . 2.885(7)
C16 C21 . 1.361(9)
C16 C17 . 1.375(10)
C17 C18 . 1.457(9)
C17 H17 . 0.9300
C18 C19 . 1.342(9)
C18 C22 . 1.473(9)
C19 C20 . 1.393(10)
C19 H19 . 0.9300
C20 C21 . 1.366(9)
C20 N4 . 1.440(8)
C21 H21 . 0.9300
C22 O9 . 1.249(8)
C22 O8 . 1.285(8)
C23 O10 . 1.187(8)
C23 N4 . 1.381(8)
C23 C24 . 1.524(9)
C24 C28 . 1.295(10)
C24 C25 . 1.398(9)
C25 C26 . 1.389(9)
C25 H25 . 0.9300
C26 N3 . 1.290(9)
C26 H26 . 0.9300
C27 N3 . 1.357(9)
C27 C28 . 1.364(9)
C27 H27 . 0.9300
C28 H28 . 0.9300
Ho1 O1 1_565 2.225(5)
Ho1 O4 . 2.256(4)
Ho1 O8 2_577 2.291(4)
Ho1 O3 2_677 2.313(4)
Ho1 O7 2_677 2.333(4)
Ho1 O1W . 2.337(5)
Ho1 O6 . 2.391(4)
Ho1 O7 . 2.660(5)
N2 H2 . 0.8600
N4 H4 . 0.8600
O1 Ho1 1_545 2.225(5)
O2 Ag1 1_446 2.361(5)
O3 Ho1 2_677 2.313(4)
O7 Ho1 2_677 2.333(4)
O8 Ho1 2_577 2.291(4)
O1W H1X . 0.8501
O1W H1Y . 0.8500
O2W H2X . 0.8500
O2W H2Y . 0.8500
O3W H3X . 0.8500
O3W H3Y . 0.8500

loop_
_geom_hbond_atom_site_label_D
_geom_hbond_atom_site_label_H
_geom_hbond_atom_site_label_A
_geom_hbond_site_symmetry_A
_geom_hbond_distance_DH
_geom_hbond_distance_HA
_geom_hbond_distance_DA
_geom_hbond_angle_DHA
N2 H2 O3W 1_456 0.86 2.11 2.878(9) 149
N4 H4 O5 2_677 0.86 2.08 2.925(8) 168
O1W H1X O9 2_577 0.85 2.05 2.562(7) 118
O1W H1Y O10 1_556 0.85 1.90 2.717(7) 161
O2W H2X O3W 1_455 0.85 2.11 2.799(8) 138
O2W H2Y O1W 1_544 0.85 2.34 3.136(8) 156
O2W H2Y O9 2_566 0.85 2.22 2.766(8) 122
O3W H3X N2 2_667 0.85 2.49 3.187(9) 140
O3W H3Y O9 1_645 0.85 2.30 2.821(7) 120

loop_
_geom_torsion_atom_site_label_1
_geom_torsion_atom_site_label_2
_geom_torsion_atom_site_label_3
_geom_torsion_atom_site_label_4
_geom_torsion_site_symmetry_1
_geom_torsion_site_symmetry_4
_geom_torsion
O4 C1 C2 C7 . . 136.4(7)
O3 C1 C2 C7 . . -43.4(9)
O4 C1 C2 C3 . . -33.9(10)
O3 C1 C2 C3 . . 146.3(7)
C7 C2 C3 C4 . . 8.3(10)
C1 C2 C3 C4 . . 179.0(6)
C2 C3 C4 C5 . . -7.0(11)
C2 C3 C4 N2 . . 177.8(6)
C3 C4 C5 C6 . . 0.7(11)
N2 C4 C5 C6 . . 176.2(6)
C4 C5 C6 C7 . . 4.5(11)
C4 C5 C6 C8 . . -167.2(7)
C3 C2 C7 C6 . . -3.4(10)
C1 C2 C7 C6 . . -173.4(6)
C5 C6 C7 C2 . . -3.0(10)
C8 C6 C7 C2 . . 169.6(6)
C5 C6 C8 O2 . . 150.6(7)
C7 C6 C8 O2 . . -21.4(10)
C5 C6 C8 O1 . . -26.4(10)
C7 C6 C8 O1 . . 161.5(6)
O5 C9 C10 C11 . . -29.0(10)
N2 C9 C10 C11 . . 147.1(6)
O5 C9 C10 C14 . . 146.9(7)
N2 C9 C10 C14 . . -37.0(9)
C14 C10 C11 C12 . . 2.2(9)
C9 C10 C11 C12 . . 178.3(6)
C13 N1 C12 C11 . . 3.1(10)
Ag1 N1 C12 C11 1_447 . 174.4(5)
C10 C11 C12 N1 . . -3.1(11)
C12 N1 C13 C14 . . -2.6(11)
Ag1 N1 C13 C14 1_447 . -173.2(6)
N1 C13 C14 C10 . . 2.0(12)
C11 C10 C14 C13 . . -1.7(10)
C9 C10 C14 C13 . . -177.8(6)
O7 C15 C16 C21 . . -39.9(10)
O6 C15 C16 C21 . . 137.0(7)
O7 C15 C16 C17 . . 135.0(7)
O6 C15 C16 C17 . . -48.2(10)
C21 C16 C17 C18 . . -1.0(11)
C15 C16 C17 C18 . . -175.7(6)
C16 C17 C18 C19 . . -0.1(11)
C16 C17 C18 C22 . . 178.2(6)
C17 C18 C19 C20 . . 4.0(11)
C22 C18 C19 C20 . . -174.3(6)
C18 C19 C20 C21 . . -7.1(10)
C18 C19 C20 N4 . . -178.6(6)
C17 C16 C21 C20 . . -1.9(10)
C15 C16 C21 C20 . . 172.8(6)
C19 C20 C21 C16 . . 6.1(10)
N4 C20 C21 C16 . . 177.8(6)
C19 C18 C22 O9 . . -21.2(10)
C17 C18 C22 O9 . . 160.5(6)
C19 C18 C22 O8 . . 158.1(7)
C17 C18 C22 O8 . . -20.2(10)
O10 C23 C24 C28 . . -143.0(8)
N4 C23 C24 C28 . . 38.7(10)
O10 C23 C24 C25 . . 35.3(10)
N4 C23 C24 C25 . . -143.1(6)
C28 C24 C25 C26 . . 1.3(9)
C23 C24 C25 C26 . . -177.1(6)
C24 C25 C26 N3 . . 0.8(10)
C25 C24 C28 C27 . . -4.9(10)
C23 C24 C28 C27 . . 173.4(6)
N3 C27 C28 C24 . . 6.5(11)
O7 C15 Ho1 O1 . 1_565 134.7(4)
O6 C15 Ho1 O1 . 1_565 -43.2(5)
O7 C15 Ho1 O4 . . -72.3(4)
O6 C15 Ho1 O4 . . 109.8(4)
O7 C15 Ho1 O8 . 2_577 -146.7(4)
O6 C15 Ho1 O8 . 2_577 35.4(4)
O7 C15 Ho1 O3 . 2_677 68.1(4)
O6 C15 Ho1 O3 . 2_677 -109.9(4)
O7 C15 Ho1 O7 . 2_677 -2.8(5)
O6 C15 Ho1 O7 . 2_677 179.2(4)
O7 C15 Ho1 O1W . . -94.8(7)
O6 C15 Ho1 O1W . . 87.2(7)
O7 C15 Ho1 O6 . . 178.0(7)
O6 C15 Ho1 O7 . . -178.0(7)
O7 C15 Ho1 Ho1 . 2_677 -1.9(3)
O6 C15 Ho1 Ho1 . 2_677 -179.8(5)
C10 C9 N2 C4 . . 179.5(6)
C5 C4 N2 C9 . . 153.6(7)
C3 C4 N2 C9 . . -31.0(11)
C25 C26 N3 C27 . . 0.6(11)
C25 C26 N3 Ag1 . . 176.3(5)
C28 C27 N3 C26 . . -4.1(11)
C28 C27 N3 Ag1 . . -179.6(5)
N1 Ag1 N3 C26 1_663 . 23.8(8)
O2 Ag1 N3 C26 1_664 . 163.9(5)
N1 Ag1 N3 C27 1_663 . -160.7(5)
O2 Ag1 N3 C27 1_664 . -20.6(6)
O10 C23 N4 C20 . . 12.9(11)
C24 C23 N4 C20 . . -168.7(6)
C21 C20 N4 C23 . . 144.5(7)
C19 C20 N4 C23 . . -43.6(9)
O2 C8 O1 Ho1 . 1_545 35.2(9)
C6 C8 O1 Ho1 . 1_545 -147.7(5)
O1 C8 O2 Ag1 . 1_446 47.6(8)
C6 C8 O2 Ag1 . 1_446 -129.2(6)
O4 C1 O3 Ho1 . 2_677 30.8(11)
C2 C1 O3 Ho1 . 2_677 -149.4(5)
O3 C1 O4 Ho1 . . -28.5(11)
C2 C1 O4 Ho1 . . 151.7(5)
O1 Ho1 O4 C1 1_565 . -159.5(6)
O8 Ho1 O4 C1 2_577 . 169.8(7)
O3 Ho1 O4 C1 2_677 . 11.4(8)
O7 Ho1 O4 C1 2_677 . -30.3(7)
O1W Ho1 O4 C1 . . -112.4(7)
O6 Ho1 O4 C1 . . 98.5(7)
O7 Ho1 O4 C1 . . 49.5(7)
C15 Ho1 O4 C1 . . 74.7(7)
Ho1 Ho1 O4 C1 2_677 . 13.0(6)
O7 C15 O6 Ho1 . . -2.2(7)
C16 C15 O6 Ho1 . . -179.0(5)
O1 Ho1 O6 C15 1_565 . 141.6(4)
O4 Ho1 O6 C15 . . -68.2(4)
O8 Ho1 O6 C15 2_577 . -142.5(5)
O3 Ho1 O6 C15 2_677 . 67.4(4)
O7 Ho1 O6 C15 2_677 . -1.0(5)
O1W Ho1 O6 C15 . . -142.5(4)
O7 Ho1 O6 C15 . . 1.1(4)
Ho1 Ho1 O6 C15 2_677 . 0.1(4)
O6 C15 O7 Ho1 . 2_677 168.5(16)
C16 C15 O7 Ho1 . 2_677 -15(2)
Ho1 C15 O7 Ho1 . 2_677 167(2)
O6 C15 O7 Ho1 . . 2.0(7)
C16 C15 O7 Ho1 . . 178.7(6)
O1 Ho1 O7 C15 1_565 . -58.9(4)
O4 Ho1 O7 C15 . . 102.1(4)
O8 Ho1 O7 C15 2_577 . 36.7(4)
O3 Ho1 O7 C15 2_677 . -105.2(4)
O7 Ho1 O7 C15 2_677 . 177.1(5)
O1W Ho1 O7 C15 . . 140.0(4)
O6 Ho1 O7 C15 . . -1.1(4)
Ho1 Ho1 O7 C15 2_677 . 177.1(5)
O1 Ho1 O7 Ho1 1_565 2_677 124.0(2)
O4 Ho1 O7 Ho1 . 2_677 -75.07(18)
O8 Ho1 O7 Ho1 2_577 2_677 -140.43(17)
O3 Ho1 O7 Ho1 2_677 2_677 77.65(18)
O7 Ho1 O7 Ho1 2_677 2_677 0.0
O1W Ho1 O7 Ho1 . 2_677 -37.1(4)
O6 Ho1 O7 Ho1 . 2_677 -178.3(3)
C15 Ho1 O7 Ho1 . 2_677 -177.1(5)
O9 C22 O8 Ho1 . 2_577 -30.4(10)
C18 C22 O8 Ho1 . 2_577 150.3(5)
